data_4079508
loop_
_publ_author_name
'Ho, Feny'
'Li, Yongxin'
'Mathey, Fran\,cois'

_publ_section_title
;
 Role of Steric Strain in the Chemistry of Phosphiranes
;
_journal_issue 23
_journal_name_full Organometallics
_journal_page_first 8456
_journal_paper_doi 10.1021/om3007807
_journal_volume 31
_journal_year 2012
_chemical_formula_moiety 'C13 H13 O5 P W'
_chemical_formula_sum 'C13 H13 O5 P W'
_chemical_formula_weight 464.05
_chemical_name_systematic
; 
 ? 
;
_space_group_IT_number 2
_symmetry_cell_setting triclinic
_symmetry_space_group_name_Hall '-P 1'
_symmetry_space_group_name_H-M 'P -1'
_atom_sites_solution_hydrogens geom
_atom_sites_solution_primary direct
_atom_sites_solution_secondary difmap
_audit_creation_method SHELXL-97
_cell_angle_alpha 72.254(2)
_cell_angle_beta 85.6020(10)
_cell_angle_gamma 79.434(2)
_cell_formula_units_Z 2
_cell_length_a 6.5754(4)
_cell_length_b 8.8183(5)
_cell_length_c 13.3673(8)
_cell_measurement_reflns_used 6902
_cell_measurement_temperature 103(2)
_cell_measurement_theta_max 30.95
_cell_measurement_theta_min 2.51
_cell_volume 725.51(7)
_computing_cell_refinement 'Bruker SAINT'
_computing_data_collection 'Bruker APEX2'
_computing_data_reduction 'Bruker SAINT'
_computing_molecular_graphics 'Bruker SHELXTL'
_computing_publication_material 'Bruker SHELXTL'
_computing_structure_refinement 'SHELXL-97 (Sheldrick, 2008)'
_computing_structure_solution 'SHELXS-97 (Sheldrick, 2008)'
_diffrn_ambient_temperature 103(2)
_diffrn_measured_fraction_theta_full 0.986
_diffrn_measured_fraction_theta_max 0.959
_diffrn_measurement_device_type 'Bruker APEX-II CCD'
_diffrn_measurement_method '\f and \w scans'
_diffrn_radiation_monochromator graphite
_diffrn_radiation_source 'fine-focus sealed tube'
_diffrn_radiation_type MoK\a
_diffrn_radiation_wavelength 0.71073
_diffrn_reflns_av_R_equivalents 0.0384
_diffrn_reflns_av_sigmaI/netI 0.0482
_diffrn_reflns_limit_h_max 7
_diffrn_reflns_limit_h_min -9
_diffrn_reflns_limit_k_max 11
_diffrn_reflns_limit_k_min -12
_diffrn_reflns_limit_l_max 19
_diffrn_reflns_limit_l_min -19
_diffrn_reflns_number 10463
_diffrn_reflns_theta_full 30.00
_diffrn_reflns_theta_max 31.10
_diffrn_reflns_theta_min 3.15
_exptl_absorpt_coefficient_mu 8.085
_exptl_absorpt_correction_T_max 0.2947
_exptl_absorpt_correction_T_min 0.1953
_exptl_absorpt_correction_type multi-scan
_exptl_absorpt_process_details sadabs
_exptl_crystal_colour colourless
_exptl_crystal_density_diffrn 2.124
_exptl_crystal_density_method 'not measured'
_exptl_crystal_description block
_exptl_crystal_F_000 440
_exptl_crystal_size_max 0.30
_exptl_crystal_size_mid 0.26
_exptl_crystal_size_min 0.20
_refine_diff_density_max 2.294
_refine_diff_density_min -2.062
_refine_diff_density_rms 0.176
_refine_ls_extinction_method none
_refine_ls_goodness_of_fit_ref 1.062
_refine_ls_hydrogen_treatment constr
_refine_ls_matrix_type full
_refine_ls_number_parameters 182
_refine_ls_number_reflns 4482
_refine_ls_number_restraints 0
_refine_ls_restrained_S_all 1.062
_refine_ls_R_factor_all 0.0284
_refine_ls_R_factor_gt 0.0261
_refine_ls_shift/su_max 0.001
_refine_ls_shift/su_mean 0.000
_refine_ls_structure_factor_coef Fsqd
_refine_ls_weighting_details 'calc w=1/[\s^2^(Fo^2^)+(0.0148P)^2^+0.0985P] where P=(Fo^2^+2Fc^2^)/3'
_refine_ls_weighting_scheme calc
_refine_ls_wR_factor_gt 0.0548
_refine_ls_wR_factor_ref 0.0555
_reflns_number_gt 4204
_reflns_number_total 4482
_reflns_threshold_expression >2sigma(I)
_cod_data_source_file om3007807_si_001.cif
_cod_data_source_block mat131
_cod_depositor_comments
;
The following automatic conversions were performed:

'_symmetry_cell_setting' value 'Triclinic' changed to 'triclinic'
according to /home/saulius/struct/CIF-dictionaries/cif_core.dic
dictionary named 'cif_core.dic' version 2.4.2 from 2011-04-26.

Automatic conversion script
Id: cif_fix_values 1891 2012-01-12 08:04:46Z andrius 
;
_cod_original_sg_symbol_H-M P-1
_cod_database_code 4079508

loop_
_symmetry_equiv_pos_as_xyz
'x, y, z'
'-x, -y, -z'

loop_
_atom_site_label
_atom_site_type_symbol
_atom_site_fract_x
_atom_site_fract_y
_atom_site_fract_z
_atom_site_U_iso_or_equiv
_atom_site_adp_type
_atom_site_occupancy
_atom_site_symmetry_multiplicity
_atom_site_calc_flag
_atom_site_refinement_flags
W1 W 0.697987(17) 0.474386(13) 0.314837(9) 0.01229(4) Uani 1 1 d .
C1 C 0.4443(5) 0.3734(4) 0.3770(3) 0.0158(6) Uani 1 1 d .
C2 C 0.5624(5) 0.6764(4) 0.3463(3) 0.0178(7) Uani 1 1 d .
C3 C 0.5648(5) 0.5469(4) 0.1713(3) 0.0208(7) Uani 1 1 d .
C4 C 0.9450(5) 0.5878(4) 0.2544(3) 0.0181(6) Uani 1 1 d .
C5 C 0.8279(5) 0.3926(4) 0.4592(3) 0.0173(7) Uani 1 1 d .
C6 C 0.7757(6) 0.0352(4) 0.3989(3) 0.0265(8) Uani 1 1 d .
H6A H 0.8525 -0.0674 0.3918 0.040 Uiso 1 1 calc R
H6B H 0.6273 0.0382 0.3931 0.040 Uiso 1 1 calc R
H6C H 0.8025 0.0451 0.4676 0.040 Uiso 1 1 calc R
C7 C 1.1146(5) 0.1080(4) 0.2591(3) 0.0180(6) Uani 1 1 d .
H7 H 1.1772 0.0016 0.3077 0.022 Uiso 1 1 calc R
C8 C 0.9337(5) 0.1095(4) 0.1895(3) 0.0201(7) Uani 1 1 d .
H8 H 0.8892 0.0039 0.1972 0.024 Uiso 1 1 calc R
C9 C 0.9997(5) 0.2052(4) 0.0795(3) 0.0213(7) Uani 1 1 d .
H9 H 0.8859 0.2510 0.0278 0.026 Uiso 1 1 calc R
C10 C 1.1834(6) 0.0924(5) 0.0464(3) 0.0259(8) Uani 1 1 d .
H10A H 1.2180 0.1345 -0.0293 0.031 Uiso 1 1 calc R
H10B H 1.1517 -0.0179 0.0610 0.031 Uiso 1 1 calc R
C11 C 1.3629(5) 0.0927(4) 0.1149(3) 0.0244(8) Uani 1 1 d .
H11A H 1.4790 0.1366 0.0708 0.029 Uiso 1 1 calc R
H11B H 1.4145 -0.0174 0.1606 0.029 Uiso 1 1 calc R
C12 C 1.2597(5) 0.2049(4) 0.1808(3) 0.0202(7) Uani 1 1 d .
H12 H 1.3576 0.2511 0.2124 0.024 Uiso 1 1 calc R
C13 C 1.1111(5) 0.3293(4) 0.1006(3) 0.0195(7) Uani 1 1 d .
H13A H 1.0183 0.4059 0.1316 0.023 Uiso 1 1 calc R
H13B H 1.1840 0.3890 0.0374 0.023 Uiso 1 1 calc R
O1 O 0.2995(4) 0.3181(3) 0.41164(19) 0.0226(5) Uani 1 1 d .
O2 O 0.4839(4) 0.7932(3) 0.3653(2) 0.0237(5) Uani 1 1 d .
O3 O 0.4829(4) 0.5877(4) 0.0921(2) 0.0315(6) Uani 1 1 d .
O4 O 1.0762(4) 0.6589(3) 0.2214(2) 0.0271(6) Uani 1 1 d .
O5 O 0.8986(4) 0.3453(3) 0.54125(19) 0.0210(5) Uani 1 1 d .
P1 P 0.85923(13) 0.20209(10) 0.29536(7) 0.01546(17) Uani 1 1 d .

loop_
_atom_site_aniso_label
_atom_site_aniso_U_11
_atom_site_aniso_U_22
_atom_site_aniso_U_33
_atom_site_aniso_U_23
_atom_site_aniso_U_13
_atom_site_aniso_U_12
W1 0.01099(6) 0.01137(7) 0.01357(8) -0.00301(5) 0.00023(4) -0.00089(4)
C1 0.0175(15) 0.0151(15) 0.0152(16) -0.0068(13) -0.0023(12) 0.0011(12)
C2 0.0128(14) 0.0192(16) 0.0184(17) -0.0012(13) -0.0015(12) -0.0021(12)
C3 0.0189(15) 0.0208(17) 0.0212(19) -0.0048(14) 0.0070(13) -0.0052(13)
C4 0.0189(15) 0.0184(16) 0.0154(17) -0.0044(13) -0.0014(12) 0.0000(12)
C5 0.0163(14) 0.0121(14) 0.0232(19) -0.0059(13) 0.0061(13) -0.0030(11)
C6 0.0265(18) 0.0133(16) 0.036(2) -0.0038(15) 0.0066(15) -0.0036(13)
C7 0.0168(15) 0.0164(15) 0.0198(17) -0.0063(13) -0.0006(12) 0.0010(12)
C8 0.0198(15) 0.0166(16) 0.0257(19) -0.0101(14) -0.0008(13) -0.0011(12)
C9 0.0224(16) 0.0245(18) 0.0164(17) -0.0090(14) -0.0056(13) 0.0049(13)
C10 0.0286(19) 0.0280(19) 0.024(2) -0.0160(16) -0.0010(15) 0.0015(15)
C11 0.0220(17) 0.0268(18) 0.0223(19) -0.0086(15) 0.0031(14) 0.0016(14)
C12 0.0163(15) 0.0233(17) 0.0209(18) -0.0070(14) 0.0014(12) -0.0029(13)
C13 0.0193(15) 0.0204(16) 0.0168(17) -0.0056(14) 0.0017(12) 0.0014(13)
O1 0.0161(11) 0.0282(13) 0.0239(14) -0.0070(11) 0.0028(9) -0.0072(10)
O2 0.0242(13) 0.0169(12) 0.0299(15) -0.0101(11) 0.0009(10) 0.0018(10)
O3 0.0294(14) 0.0433(17) 0.0183(14) -0.0022(13) -0.0034(11) -0.0081(13)
O4 0.0226(12) 0.0295(14) 0.0297(15) -0.0066(12) 0.0050(10) -0.0116(11)
O5 0.0204(12) 0.0241(13) 0.0173(13) -0.0042(10) -0.0037(9) -0.0027(10)
P1 0.0143(4) 0.0125(4) 0.0191(4) -0.0048(3) 0.0009(3) -0.0014(3)

loop_
_atom_type_symbol
_atom_type_description
_atom_type_scat_dispersion_real
_atom_type_scat_dispersion_imag
_atom_type_scat_source
C C 0.0033 0.0016 'International Tables Vol C Tables 4.2.6.8 and 6.1.1.4'
H H 0.0000 0.0000 'International Tables Vol C Tables 4.2.6.8 and 6.1.1.4'
O O 0.0106 0.0060 'International Tables Vol C Tables 4.2.6.8 and 6.1.1.4'
P P 0.1023 0.0942 'International Tables Vol C Tables 4.2.6.8 and 6.1.1.4'
W W -0.8490 6.8722 'International Tables Vol C Tables 4.2.6.8 and 6.1.1.4'

loop_
_geom_angle_atom_site_label_1
_geom_angle_atom_site_label_2
_geom_angle_atom_site_label_3
_geom_angle
C2 W1 C1 88.90(12)
C2 W1 C5 89.82(13)
C1 W1 C5 89.96(12)
C2 W1 C3 91.88(14)
C1 W1 C3 88.39(12)
C5 W1 C3 177.60(12)
C2 W1 C4 87.79(13)
C1 W1 C4 176.69(12)
C5 W1 C4 89.97(12)
C3 W1 C4 91.79(13)
C2 W1 P1 173.71(9)
C1 W1 P1 86.90(9)
C5 W1 P1 85.50(9)
C3 W1 P1 92.67(10)
C4 W1 P1 96.40(10)
O1 C1 W1 179.2(3)
O2 C2 W1 179.5(3)
O3 C3 W1 177.6(3)
O4 C4 W1 176.1(3)
O5 C5 W1 178.9(3)
P1 C6 H6A 109.5
P1 C6 H6B 109.5
H6A C6 H6B 109.5
P1 C6 H6C 109.5
H6A C6 H6C 109.5
H6B C6 H6C 109.5
C12 C7 C8 103.4(3)
C12 C7 P1 122.1(2)
C8 C7 P1 64.87(17)
C12 C7 H7 117.5
C8 C7 H7 117.5
P1 C7 H7 117.5
C9 C8 C7 103.0(3)
C9 C8 P1 122.6(2)
C7 C8 P1 64.68(17)
C9 C8 H8 117.4
C7 C8 H8 117.4
P1 C8 H8 117.4
C13 C9 C8 103.3(3)
C13 C9 C10 101.0(3)
C8 C9 C10 105.3(3)
C13 C9 H9 115.2
C8 C9 H9 115.2
C10 C9 H9 115.2
C9 C10 C11 103.7(3)
C9 C10 H10A 111.0
C11 C10 H10A 111.0
C9 C10 H10B 111.0
C11 C10 H10B 111.0
H10A C10 H10B 109.0
C10 C11 C12 102.8(3)
C10 C11 H11A 111.2
C12 C11 H11A 111.2
C10 C11 H11B 111.2
C12 C11 H11B 111.2
H11A C11 H11B 109.1
C7 C12 C13 103.2(3)
C7 C12 C11 105.3(3)
C13 C12 C11 100.9(3)
C7 C12 H12 115.2
C13 C12 H12 115.2
C11 C12 H12 115.2
C9 C13 C12 95.2(3)
C9 C13 H13A 112.7
C12 C13 H13A 112.7
C9 C13 H13B 112.7
C12 C13 H13B 112.7
H13A C13 H13B 110.2
C6 P1 C7 101.69(16)
C6 P1 C8 101.65(16)
C7 P1 C8 50.46(15)
C6 P1 W1 112.69(12)
C7 P1 W1 136.41(11)
C8 P1 W1 138.23(12)

loop_
_geom_bond_atom_site_label_1
_geom_bond_atom_site_label_2
_geom_bond_distance
W1 C2 1.990(3)
W1 C1 2.037(3)
W1 C5 2.038(4)
W1 C3 2.040(4)
W1 C4 2.048(3)
W1 P1 2.5224(9)
C1 O1 1.150(4)
C2 O2 1.156(4)
C3 O3 1.151(4)
C4 O4 1.142(4)
C5 O5 1.149(4)
C6 P1 1.823(3)
C6 H6A 0.9800
C6 H6B 0.9800
C6 H6C 0.9800
C7 C12 1.528(4)
C7 C8 1.562(5)
C7 P1 1.831(3)
C7 H7 1.0000
C8 C9 1.530(5)
C8 P1 1.834(3)
C8 H8 1.0000
C9 C13 1.525(5)
C9 C10 1.546(5)
C9 H9 1.0000
C10 C11 1.549(5)
C10 H10A 0.9900
C10 H10B 0.9900
C11 C12 1.552(5)
C11 H11A 0.9900
C11 H11B 0.9900
C12 C13 1.535(5)
C12 H12 1.0000
C13 H13A 0.9900
C13 H13B 0.9900
